data_4516763
loop_
_publ_author_name
'Kennedy, C. Rose'
'Guidera, Jennifer A.'
'Jacobsen, Eric N.'

_publ_section_title
;
 Synergistic Ion-Binding Catalysis Demonstrated via an Enantioselective,
 Catalytic [2,3]-Wittig Rearrangement.
;
_journal_issue 6
_journal_name_full 'ACS central science'
_journal_page_first 416
_journal_page_last 423
_journal_paper_doi 10.1021/acscentsci.6b00125
_journal_volume 2
_journal_year 2016
_chemical_absolute_configuration ad
_chemical_formula_sum 'C34 H44 N4 O S'
_chemical_formula_weight 556.79
_space_group_IT_number 19
_space_group_name_Hall 'P 2ac 2ab'
_space_group_name_H-M_alt 'P 21 21 21'
_symmetry_cell_setting orthorhombic
_symmetry_space_group_name_Hall 'P 2ac 2ab'
_symmetry_space_group_name_H-M 'P 21 21 21'
_atom_sites_solution_hydrogens geom
_atom_sites_solution_primary direct
_atom_sites_solution_secondary difmap
_audit_creation_method SHELXL-97
_cell_angle_alpha 90.00
_cell_angle_beta 90.00
_cell_angle_gamma 90.00
_cell_formula_units_Z 8
_cell_length_a 17.8318(7)
_cell_length_b 17.9175(7)
_cell_length_c 20.2085(8)
_cell_measurement_reflns_used 9874
_cell_measurement_temperature 100(2)
_cell_measurement_theta_max 29.9
_cell_measurement_theta_min 2.27
_cell_volume 6456.6(4)
_computing_cell_refinement 'SAINT 7.46A (Bruker-AXS, 2009)'
_computing_data_collection 'APEX2 v2009.3.0 (Bruker-AXS, 2009)'
_computing_data_reduction 'SAINT 7.46A (Bruker-AXS, 2009)'
_computing_molecular_graphics 'Bruker SHELXTL (Sheldrick, 2008)'
_computing_publication_material 'Bruker SHELXTL (Sheldrick, 2008)'
_computing_structure_refinement 'SHELXL-97 (Sheldrick, 2008)'
_computing_structure_solution 'SHELXS-97 (Sheldrick, 2008)'
_diffrn_ambient_temperature 100(2)
_diffrn_measured_fraction_theta_full 0.998
_diffrn_measured_fraction_theta_max 0.998
_diffrn_measurement_device_type
;
Bruker D8 goniometer with CCD area detector  
;
_diffrn_measurement_method 'omega and phi scans'
_diffrn_radiation_monochromator graphite
_diffrn_radiation_source 'fine-focus sealed tube'
_diffrn_radiation_type MoK\a
_diffrn_radiation_wavelength 0.71073
_diffrn_reflns_av_R_equivalents 0.0724
_diffrn_reflns_av_sigmaI/netI 0.0656
_diffrn_reflns_limit_h_max 21
_diffrn_reflns_limit_h_min -21
_diffrn_reflns_limit_k_max 21
_diffrn_reflns_limit_k_min -21
_diffrn_reflns_limit_l_max 24
_diffrn_reflns_limit_l_min -24
_diffrn_reflns_number 53729
_diffrn_reflns_theta_full 25.06
_diffrn_reflns_theta_max 25.06
_diffrn_reflns_theta_min 1.52
_exptl_absorpt_coefficient_mu 0.132
_exptl_absorpt_correction_T_max 0.9922
_exptl_absorpt_correction_T_min 0.9691
_exptl_absorpt_correction_type multi-scan
_exptl_absorpt_process_details SADABS
_exptl_crystal_colour colorless
_exptl_crystal_density_diffrn 1.146
_exptl_crystal_density_method 'not measured'
_exptl_crystal_description plate
_exptl_crystal_F_000 2400
_exptl_crystal_size_max 0.24
_exptl_crystal_size_mid 0.12
_exptl_crystal_size_min 0.06
_refine_diff_density_max 0.163
_refine_diff_density_min -0.223
_refine_diff_density_rms 0.041
_refine_ls_abs_structure_details 'Flack H D (1983), Acta Cryst. A39, 876-881'
_refine_ls_abs_structure_Flack 0.01(5)
_refine_ls_extinction_method none
_refine_ls_goodness_of_fit_ref 1.014
_refine_ls_hydrogen_treatment mixed
_refine_ls_matrix_type full
_refine_ls_number_parameters 745
_refine_ls_number_reflns 11437
_refine_ls_number_restraints 0
_refine_ls_restrained_S_all 1.014
_refine_ls_R_factor_all 0.0630
_refine_ls_R_factor_gt 0.0403
_refine_ls_shift/su_max 0.001
_refine_ls_shift/su_mean 0.000
_refine_ls_structure_factor_coef Fsqd
_refine_ls_weighting_details 'calc w=1/[\s^2^(Fo^2^)+(0.0363P)^2^+0.0000P] where P=(Fo^2^+2Fc^2^)/3'
_refine_ls_weighting_scheme calc
_refine_ls_wR_factor_gt 0.0751
_refine_ls_wR_factor_ref 0.0817
_reflns_number_gt 9089
_reflns_number_total 11437
_reflns_threshold_expression >2sigma(I)
_cod_data_source_file oc6b00125_si_002.cif
_cod_data_source_block CRK-IV-142
_cod_depositor_comments
;
The following automatic conversions were performed:

data item '_symmetry_cell_setting' value 'Orthorhombic' was changed
to 'orthorhombic' in accordance with the
/home/saulius/struct/COD-crude-data/automatic-downloads/DataCite-retrospective/ACS/depositions/lib/dictionaries/cif_core.dic
dictionary named 'cif_core.dic' version 2.4.2 last updated on
2011-04-26.

Automatic conversion script
Id: cif_fix_values 6909 2019-04-08 15:41:33Z antanas 
;
_cod_original_sg_symbol_H-M P212121
_cod_database_code 4516763

loop_
_symmetry_equiv_pos_as_xyz
'x, y, z'
'-x+1/2, -y, z+1/2'
'-x, y+1/2, -z+1/2'
'x+1/2, -y+1/2, -z'

loop_
_atom_site_label
_atom_site_type_symbol
_atom_site_fract_x
_atom_site_fract_y
_atom_site_fract_z
_atom_site_U_iso_or_equiv
_atom_site_adp_type
_atom_site_occupancy
_atom_site_symmetry_multiplicity
_atom_site_calc_flag
_atom_site_refinement_flags
C01F C 0.19745(12) 0.48798(13) 0.31694(11) 0.0183(5) Uani 1 1 d .
C41 C 0.51351(16) 0.70004(13) 0.55472(12) 0.0287(6) Uani 1 1 d .
H41 H 0.4606 0.7031 0.5500 0.034 Uiso 1 1 calc R
C42 C 0.54979(17) 0.74531(14) 0.60047(13) 0.0368(7) Uani 1 1 d .
H42 H 0.5218 0.7793 0.6268 0.044 Uiso 1 1 calc R
C43 C 0.62686(17) 0.74077(15) 0.60766(13) 0.0359(7) Uani 1 1 d .
H43 H 0.6518 0.7717 0.6388 0.043 Uiso 1 1 calc R
C44 C 0.66714(16) 0.69140(14) 0.56971(13) 0.0323(7) Uani 1 1 d .
H44 H 0.7200 0.6882 0.5748 0.039 Uiso 1 1 calc R
C45 C 0.63092(14) 0.64617(13) 0.52398(12) 0.0232(6) Uani 1 1 d .
H45 H 0.6593 0.6121 0.4981 0.028 Uiso 1 1 calc R
C46 C 0.55415(14) 0.65019(13) 0.51570(11) 0.0196(6) Uani 1 1 d .
C47 C 0.51180(13) 0.60449(12) 0.46462(11) 0.0181(5) Uani 1 1 d .
H47 H 0.4620 0.5893 0.4830 0.022 Uiso 1 1 calc R
C48 C 0.50040(13) 0.64530(13) 0.39851(11) 0.0221(6) Uani 1 1 d .
H48A H 0.4549 0.6270 0.3756 0.027 Uiso 1 1 calc R
H48B H 0.4959 0.6998 0.4054 0.027 Uiso 1 1 calc R
C49 C 0.57084(14) 0.62664(13) 0.35895(12) 0.0248(6) Uani 1 1 d .
H49A H 0.5618 0.6322 0.3109 0.030 Uiso 1 1 calc R
H49B H 0.6131 0.6593 0.3720 0.030 Uiso 1 1 calc R
C50 C 0.58666(13) 0.54568(13) 0.37684(11) 0.0220(6) Uani 1 1 d .
H50A H 0.5626 0.5113 0.3449 0.026 Uiso 1 1 calc R
H50B H 0.6413 0.5357 0.3777 0.026 Uiso 1 1 calc R
C51 C 0.55537(12) 0.47157(13) 0.47453(11) 0.0164(5) Uani 1 1 d .
C52 C 0.51289(12) 0.46549(12) 0.53992(11) 0.0156(5) Uani 1 1 d .
H52 H 0.5094 0.5168 0.5592 0.019 Uiso 1 1 calc R
C53 C 0.37334(12) 0.48346(12) 0.53123(11) 0.0162(5) Uani 1 1 d .
C54 C 0.23927(12) 0.48893(13) 0.50272(11) 0.0155(5) Uani 1 1 d .
H54 H 0.2394 0.5425 0.5167 0.019 Uiso 1 1 calc R
C55 C 0.20385(12) 0.44242(13) 0.55747(11) 0.0196(5) Uani 1 1 d .
H55A H 0.2015 0.3896 0.5434 0.023 Uiso 1 1 calc R
H55B H 0.2354 0.4453 0.5977 0.023 Uiso 1 1 calc R
C56 C 0.12546(13) 0.46991(14) 0.57346(11) 0.0239(6) Uani 1 1 d .
H56A H 0.1281 0.5216 0.5905 0.029 Uiso 1 1 calc R
H56B H 0.1032 0.4381 0.6084 0.029 Uiso 1 1 calc R
C57 C 0.07588(13) 0.46788(15) 0.51218(12) 0.0297(6) Uani 1 1 d .
H57A H 0.0264 0.4900 0.5227 0.036 Uiso 1 1 calc R
H57B H 0.0678 0.4154 0.4986 0.036 Uiso 1 1 calc R
C58 C 0.11177(13) 0.51101(14) 0.45532(12) 0.0246(6) Uani 1 1 d .
H58A H 0.1149 0.5646 0.4670 0.029 Uiso 1 1 calc R
H58B H 0.0802 0.5063 0.4152 0.029 Uiso 1 1 calc R
C59 C 0.19037(13) 0.48115(13) 0.44075(11) 0.0174(5) Uani 1 1 d .
H59 H 0.1848 0.4264 0.4323 0.021 Uiso 1 1 calc R
C60 C 0.25021(12) 0.58549(12) 0.37061(12) 0.0179(5) Uani 1 1 d .
C61 C 0.24810(13) 0.60175(13) 0.30463(12) 0.0215(6) Uani 1 1 d .
H61 H 0.2661 0.6463 0.2846 0.026 Uiso 1 1 calc R
C62 C 0.21472(13) 0.54133(13) 0.27137(11) 0.0212(6) Uani 1 1 d .
H62 H 0.2058 0.5382 0.2251 0.025 Uiso 1 1 calc R
C63 C 0.16352(12) 0.41487(13) 0.30330(11) 0.0179(5) Uani 1 1 d .
C64 C 0.10398(13) 0.41113(14) 0.25835(11) 0.0241(6) Uani 1 1 d .
H64 H 0.0831 0.4561 0.2416 0.029 Uiso 1 1 calc R
C65 C 0.07480(14) 0.34387(15) 0.23769(12) 0.0291(6) Uani 1 1 d .
H65 H 0.0344 0.3427 0.2071 0.035 Uiso 1 1 calc R
C66 C 0.10478(14) 0.27793(15) 0.26189(12) 0.0294(6) Uani 1 1 d .
H66 H 0.0850 0.2314 0.2477 0.035 Uiso 1 1 calc R
C67 C 0.16355(13) 0.27978(14) 0.30685(12) 0.0250(6) Uani 1 1 d .
H67 H 0.1839 0.2346 0.3236 0.030 Uiso 1 1 calc R
C68 C 0.19233(13) 0.34732(13) 0.32715(11) 0.0200(6) Uani 1 1 d .
H68 H 0.2326 0.3481 0.3580 0.024 Uiso 1 1 calc R
C69 C 0.54976(12) 0.41464(13) 0.59211(11) 0.0191(5) Uani 1 1 d .
C70 C 0.54306(14) 0.33136(13) 0.57469(12) 0.0252(6) Uani 1 1 d .
H70A H 0.4902 0.3186 0.5679 0.038 Uiso 1 1 calc R
H70B H 0.5634 0.3013 0.6110 0.038 Uiso 1 1 calc R
H70C H 0.5713 0.3211 0.5341 0.038 Uiso 1 1 calc R
C71 C 0.51082(13) 0.42832(13) 0.65864(11) 0.0243(6) Uani 1 1 d .
H71A H 0.5201 0.4798 0.6730 0.036 Uiso 1 1 calc R
H71B H 0.5308 0.3936 0.6918 0.036 Uiso 1 1 calc R
H71C H 0.4567 0.4203 0.6537 0.036 Uiso 1 1 calc R
C72 C 0.63285(13) 0.43612(14) 0.59907(12) 0.0253(6) Uani 1 1 d .
H72A H 0.6597 0.4229 0.5584 0.038 Uiso 1 1 calc R
H72B H 0.6549 0.4091 0.6365 0.038 Uiso 1 1 calc R
H72C H 0.6370 0.4900 0.6067 0.038 Uiso 1 1 calc R
C73 C 0.28016(14) 0.63322(13) 0.42482(12) 0.0245(6) Uani 1 1 d .
H73A H 0.3033 0.6780 0.4058 0.037 Uiso 1 1 calc R
H73B H 0.3178 0.6052 0.4500 0.037 Uiso 1 1 calc R
H73C H 0.2391 0.6479 0.4543 0.037 Uiso 1 1 calc R
N5 N 0.55381(10) 0.53723(10) 0.44319(9) 0.0173(4) Uani 1 1 d .
N6 N 0.43673(10) 0.44227(11) 0.52123(9) 0.0157(4) Uani 1 1 d .
N7 N 0.31622(10) 0.46563(11) 0.49089(10) 0.0150(4) Uani 1 1 d .
N8 N 0.22038(10) 0.51428(10) 0.37897(9) 0.0159(4) Uani 1 1 d .
O2 O 0.58699(9) 0.41660(9) 0.44907(7) 0.0210(4) Uani 1 1 d .
S2 S 0.36762(3) 0.55064(3) 0.58928(3) 0.02095(15) Uani 1 1 d .
C1 C 0.43180(14) 0.33633(13) 0.12408(12) 0.0223(6) Uani 1 1 d .
H1 H 0.4836 0.3413 0.1140 0.027 Uiso 1 1 calc R
C2 C 0.38315(14) 0.31006(13) 0.07631(12) 0.0235(6) Uani 1 1 d .
H2 H 0.4016 0.2977 0.0336 0.028 Uiso 1 1 calc R
C3 C 0.30750(15) 0.30169(13) 0.09047(13) 0.0267(6) Uani 1 1 d .
H3 H 0.2741 0.2831 0.0577 0.032 Uiso 1 1 calc R
C4 C 0.28104(14) 0.32058(14) 0.15248(12) 0.0281(6) Uani 1 1 d .
H4 H 0.2293 0.3153 0.1625 0.034 Uiso 1 1 calc R
C5 C 0.33023(13) 0.34736(14) 0.20032(12) 0.0235(6) Uani 1 1 d .
H5 H 0.3116 0.3602 0.2429 0.028 Uiso 1 1 calc R
C6 C 0.40589(13) 0.35567(12) 0.18700(11) 0.0162(5) Uani 1 1 d .
C7 C 0.46065(13) 0.38812(12) 0.23667(11) 0.0180(5) Uani 1 1 d .
H7 H 0.5063 0.3559 0.2400 0.022 Uiso 1 1 calc R
C8 C 0.48279(13) 0.46838(12) 0.21970(11) 0.0201(6) Uani 1 1 d .
H8A H 0.5311 0.4820 0.2406 0.024 Uiso 1 1 calc R
H8B H 0.4869 0.4754 0.1712 0.024 Uiso 1 1 calc R
C9 C 0.41850(13) 0.51431(12) 0.24821(12) 0.0218(6) Uani 1 1 d .
H9A H 0.4345 0.5663 0.2567 0.026 Uiso 1 1 calc R
H9B H 0.3751 0.5149 0.2176 0.026 Uiso 1 1 calc R
C10 C 0.39860(13) 0.47481(12) 0.31261(11) 0.0172(5) Uani 1 1 d .
H10A H 0.4239 0.4986 0.3507 0.021 Uiso 1 1 calc R
H10B H 0.3438 0.4753 0.3202 0.021 Uiso 1 1 calc R
C11 C 0.42118(12) 0.34834(12) 0.35136(11) 0.0153(5) Uani 1 1 d .
C12 C 0.46175(12) 0.27402(12) 0.34400(11) 0.0156(5) Uani 1 1 d .
H12 H 0.4627 0.2611 0.2959 0.019 Uiso 1 1 calc R
C13 C 0.60062(13) 0.28411(12) 0.32553(11) 0.0185(5) Uani 1 1 d .
C14 C 0.73665(12) 0.31166(13) 0.32392(12) 0.0192(6) Uani 1 1 d .
H14 H 0.7352 0.3009 0.2754 0.023 Uiso 1 1 calc R
C15 C 0.77140(13) 0.24444(13) 0.35902(13) 0.0269(6) Uani 1 1 d .
H15A H 0.7739 0.2544 0.4071 0.032 Uiso 1 1 calc R
H15B H 0.7392 0.2001 0.3521 0.032 Uiso 1 1 calc R
C16 C 0.84995(13) 0.22815(15) 0.33307(14) 0.0324(7) Uani 1 1 d .
H16A H 0.8717 0.1858 0.3580 0.039 Uiso 1 1 calc R
H16B H 0.8470 0.2136 0.2859 0.039 Uiso 1 1 calc R
C17 C 0.90058(14) 0.29607(14) 0.34005(13) 0.0309(6) Uani 1 1 d .
H17A H 0.9497 0.2856 0.3192 0.037 Uiso 1 1 calc R
H17B H 0.9093 0.3065 0.3875 0.037 Uiso 1 1 calc R
C18 C 0.86509(13) 0.36460(14) 0.30726(13) 0.0276(6) Uani 1 1 d .
H18A H 0.8615 0.3562 0.2589 0.033 Uiso 1 1 calc R
H18B H 0.8975 0.4086 0.3147 0.033 Uiso 1 1 calc R
C19 C 0.78658(12) 0.38024(13) 0.33518(12) 0.0203(6) Uani 1 1 d .
H19 H 0.7925 0.3856 0.3842 0.024 Uiso 1 1 calc R
C20 C 0.72523(13) 0.46623(14) 0.24937(12) 0.0259(6) Uani 1 1 d .
C21 C 0.72487(14) 0.54189(14) 0.24074(13) 0.0311(6) Uani 1 1 d .
H21 H 0.7052 0.5675 0.2034 0.037 Uiso 1 1 calc R
C22 C 0.75834(14) 0.57545(15) 0.29610(13) 0.0298(6) Uani 1 1 d .
H22 H 0.7658 0.6274 0.3026 0.036 Uiso 1 1 calc R
C23 C 0.77844(13) 0.51979(13) 0.33918(12) 0.0228(6) Uani 1 1 d .
C24 C 0.81321(13) 0.52895(13) 0.40460(12) 0.0225(6) Uani 1 1 d .
C25 C 0.87547(14) 0.57558(14) 0.41039(14) 0.0326(7) Uani 1 1 d .
H25 H 0.8965 0.5975 0.3718 0.039 Uiso 1 1 calc R
C26 C 0.90691(15) 0.59036(16) 0.47137(14) 0.0401(7) Uani 1 1 d .
H26 H 0.9489 0.6228 0.4744 0.048 Uiso 1 1 calc R
C27 C 0.87788(14) 0.55835(16) 0.52795(14) 0.0364(7) Uani 1 1 d .
H27 H 0.9001 0.5680 0.5698 0.044 Uiso 1 1 calc R
C28 C 0.81605(14) 0.51200(15) 0.52307(13) 0.0303(7) Uani 1 1 d .
H28 H 0.7956 0.4899 0.5618 0.036 Uiso 1 1 calc R
C29 C 0.78386(14) 0.49774(13) 0.46209(13) 0.0261(6) Uani 1 1 d .
H29 H 0.7411 0.4662 0.4594 0.031 Uiso 1 1 calc R
C30 C 0.42495(13) 0.20789(12) 0.38163(11) 0.0181(5) Uani 1 1 d .
C31 C 0.43613(14) 0.21194(13) 0.45674(11) 0.0240(6) Uani 1 1 d .
H31A H 0.4899 0.2133 0.4668 0.036 Uiso 1 1 calc R
H31B H 0.4135 0.1679 0.4775 0.036 Uiso 1 1 calc R
H31C H 0.4121 0.2572 0.4739 0.036 Uiso 1 1 calc R
C32 C 0.46070(14) 0.13588(12) 0.35629(12) 0.0239(6) Uani 1 1 d .
H32A H 0.4487 0.1294 0.3093 0.036 Uiso 1 1 calc R
H32B H 0.4411 0.0934 0.3815 0.036 Uiso 1 1 calc R
H32C H 0.5152 0.1386 0.3618 0.036 Uiso 1 1 calc R
C33 C 0.34098(13) 0.20630(13) 0.36571(12) 0.0221(6) Uani 1 1 d .
H33A H 0.3164 0.2492 0.3865 0.033 Uiso 1 1 calc R
H33B H 0.3190 0.1600 0.3828 0.033 Uiso 1 1 calc R
H33C H 0.3339 0.2087 0.3177 0.033 Uiso 1 1 calc R
C34 C 0.69943(16) 0.40896(16) 0.20126(13) 0.0379(7) Uani 1 1 d .
H34A H 0.6784 0.4337 0.1622 0.057 Uiso 1 1 calc R
H34B H 0.6609 0.3777 0.2219 0.057 Uiso 1 1 calc R
H34C H 0.7420 0.3778 0.1880 0.057 Uiso 1 1 calc R
N1 N 0.42616(10) 0.39779(10) 0.30249(9) 0.0149(4) Uani 1 1 d .
N2 N 0.53906(11) 0.28998(11) 0.36466(10) 0.0165(5) Uani 1 1 d .
N3 N 0.66000(11) 0.32442(11) 0.34659(10) 0.0180(5) Uani 1 1 d .
N4 N 0.75694(10) 0.45200(11) 0.31080(9) 0.0203(5) Uani 1 1 d .
O1 O 0.38927(8) 0.36461(8) 0.40435(7) 0.0175(4) Uani 1 1 d .
S1 S 0.60203(3) 0.23160(3) 0.25642(3) 0.02396(15) Uani 1 1 d .
H7A H 0.3250(12) 0.4337(12) 0.4602(11) 0.013(6) Uiso 1 1 d .
H6 H 0.4345(12) 0.4100(12) 0.4914(11) 0.011(6) Uiso 1 1 d .
H3A H 0.6542(13) 0.3544(14) 0.3811(12) 0.030(8) Uiso 1 1 d .
H2A H 0.5415(13) 0.3215(13) 0.3993(12) 0.024(7) Uiso 1 1 d .

loop_
_atom_site_aniso_label
_atom_site_aniso_U_11
_atom_site_aniso_U_22
_atom_site_aniso_U_33
_atom_site_aniso_U_23
_atom_site_aniso_U_13
_atom_site_aniso_U_12
C01F 0.0156(12) 0.0247(14) 0.0145(14) 0.0031(11) -0.0010(10) 0.0044(11)
C41 0.0385(16) 0.0205(14) 0.0270(16) -0.0004(12) 0.0070(13) -0.0059(12)
C42 0.060(2) 0.0247(16) 0.0258(16) -0.0036(12) 0.0162(15) -0.0120(14)
C43 0.059(2) 0.0301(16) 0.0188(15) 0.0012(12) -0.0044(14) -0.0208(15)
C44 0.0410(17) 0.0265(15) 0.0294(17) 0.0101(13) -0.0093(13) -0.0117(13)
C45 0.0321(15) 0.0181(13) 0.0195(14) 0.0042(11) -0.0034(12) -0.0006(12)
C46 0.0294(15) 0.0149(13) 0.0147(13) 0.0060(10) 0.0004(11) -0.0054(11)
C47 0.0195(13) 0.0157(13) 0.0190(14) 0.0012(10) 0.0015(11) -0.0013(10)
C48 0.0262(14) 0.0196(14) 0.0205(14) 0.0028(11) -0.0054(11) -0.0012(11)
C49 0.0338(15) 0.0269(15) 0.0138(14) 0.0044(11) -0.0007(12) -0.0042(12)
C50 0.0213(14) 0.0272(14) 0.0176(14) 0.0007(11) 0.0016(11) -0.0014(11)
C51 0.0131(12) 0.0199(14) 0.0161(13) -0.0030(11) -0.0038(10) -0.0025(10)
C52 0.0158(12) 0.0155(13) 0.0154(13) -0.0030(10) -0.0019(10) -0.0024(10)
C53 0.0175(13) 0.0182(12) 0.0129(13) 0.0024(10) 0.0012(10) -0.0009(10)
C54 0.0146(12) 0.0157(12) 0.0161(13) -0.0016(10) 0.0008(10) 0.0013(10)
C55 0.0240(13) 0.0175(13) 0.0171(14) 0.0022(10) 0.0020(11) 0.0001(11)
C56 0.0215(13) 0.0316(15) 0.0187(14) 0.0025(11) 0.0070(11) -0.0025(12)
C57 0.0187(13) 0.0422(17) 0.0283(16) 0.0071(13) 0.0058(12) -0.0018(12)
C58 0.0180(13) 0.0345(15) 0.0211(15) 0.0058(12) 0.0000(11) 0.0021(12)
C59 0.0183(12) 0.0168(12) 0.0170(13) 0.0032(10) 0.0033(10) -0.0021(10)
C60 0.0162(12) 0.0152(13) 0.0224(15) 0.0027(11) 0.0019(10) -0.0008(10)
C61 0.0193(13) 0.0191(13) 0.0262(15) 0.0095(11) 0.0035(11) 0.0024(11)
C62 0.0224(13) 0.0278(14) 0.0134(13) 0.0026(11) -0.0013(10) 0.0028(11)
C63 0.0160(12) 0.0247(14) 0.0129(13) 0.0021(11) 0.0035(10) -0.0029(11)
C64 0.0225(13) 0.0313(14) 0.0185(14) 0.0080(12) -0.0012(12) -0.0038(12)
C65 0.0246(14) 0.0402(17) 0.0227(15) 0.0022(13) -0.0008(12) -0.0116(12)
C66 0.0319(15) 0.0314(15) 0.0249(15) -0.0019(12) 0.0066(13) -0.0121(13)
C67 0.0264(14) 0.0236(15) 0.0249(15) 0.0041(12) 0.0065(12) -0.0051(11)
C68 0.0181(13) 0.0256(14) 0.0161(13) 0.0026(11) 0.0040(10) -0.0003(11)
C69 0.0178(12) 0.0192(13) 0.0203(14) 0.0013(11) -0.0027(11) -0.0004(10)
C70 0.0249(14) 0.0252(15) 0.0255(15) 0.0054(11) -0.0036(11) 0.0011(11)
C71 0.0274(14) 0.0289(15) 0.0167(14) 0.0059(11) -0.0023(11) -0.0017(12)
C72 0.0212(13) 0.0325(15) 0.0220(14) 0.0012(12) -0.0040(12) -0.0011(12)
C73 0.0246(14) 0.0189(13) 0.0300(16) 0.0021(11) 0.0010(12) -0.0025(11)
N5 0.0191(11) 0.0178(11) 0.0148(11) -0.0004(8) 0.0028(9) 0.0003(9)
N6 0.0176(11) 0.0172(11) 0.0122(11) -0.0040(9) -0.0016(9) 0.0002(9)
N7 0.0134(10) 0.0189(11) 0.0129(11) -0.0052(9) 0.0005(9) 0.0019(9)
N8 0.0154(10) 0.0183(11) 0.0139(11) 0.0037(8) 0.0024(8) 0.0003(8)
O2 0.0231(9) 0.0174(9) 0.0225(10) -0.0052(7) 0.0037(8) 0.0025(7)
S2 0.0210(3) 0.0236(3) 0.0182(3) -0.0072(3) 0.0009(3) 0.0014(3)
C1 0.0265(14) 0.0170(13) 0.0235(15) 0.0002(11) 0.0058(12) -0.0008(11)
C2 0.0368(17) 0.0166(13) 0.0171(14) -0.0035(11) 0.0028(12) 0.0029(11)
C3 0.0373(16) 0.0231(14) 0.0196(15) 0.0011(12) -0.0052(13) 0.0011(12)
C4 0.0221(14) 0.0344(16) 0.0279(16) 0.0021(13) -0.0026(12) 0.0010(12)
C5 0.0244(14) 0.0287(15) 0.0173(14) 0.0007(12) 0.0017(12) 0.0054(11)
C6 0.0223(13) 0.0101(12) 0.0161(13) 0.0019(10) 0.0003(11) 0.0030(10)
C7 0.0181(13) 0.0183(13) 0.0175(14) 0.0008(10) 0.0035(11) 0.0046(10)
C8 0.0241(13) 0.0188(13) 0.0173(14) 0.0022(10) 0.0031(11) -0.0015(11)
C9 0.0275(14) 0.0157(12) 0.0221(14) 0.0024(11) 0.0017(12) 0.0023(10)
C10 0.0185(12) 0.0126(12) 0.0207(14) 0.0000(10) 0.0023(11) 0.0041(10)
C11 0.0139(12) 0.0159(13) 0.0162(14) -0.0022(11) -0.0023(10) -0.0008(10)
C12 0.0170(12) 0.0147(12) 0.0151(13) -0.0036(10) -0.0015(10) 0.0013(10)
C13 0.0198(13) 0.0148(13) 0.0211(14) 0.0021(10) -0.0023(11) 0.0061(11)
C14 0.0173(13) 0.0241(14) 0.0162(14) -0.0006(10) 0.0019(10) 0.0058(11)
C15 0.0230(13) 0.0223(14) 0.0353(16) -0.0004(12) -0.0014(12) 0.0032(11)
C16 0.0247(15) 0.0313(16) 0.0412(17) -0.0046(14) -0.0013(13) 0.0102(12)
C17 0.0159(13) 0.0420(17) 0.0346(16) -0.0003(13) 0.0020(12) 0.0077(12)
C18 0.0195(13) 0.0356(16) 0.0276(15) -0.0001(12) 0.0042(12) 0.0005(12)
C19 0.0194(13) 0.0239(14) 0.0176(14) 0.0047(11) 0.0005(11) 0.0026(11)
C20 0.0217(13) 0.0374(16) 0.0186(14) 0.0100(12) 0.0001(12) -0.0027(12)
C21 0.0288(15) 0.0366(16) 0.0280(16) 0.0180(13) 0.0026(13) 0.0064(13)
C22 0.0270(15) 0.0256(15) 0.0368(17) 0.0091(13) 0.0096(13) -0.0006(12)
C23 0.0184(13) 0.0221(14) 0.0278(15) 0.0063(12) 0.0077(12) -0.0013(11)
C24 0.0177(12) 0.0252(14) 0.0247(15) 0.0017(12) 0.0022(12) 0.0004(11)
C25 0.0308(16) 0.0345(16) 0.0326(17) 0.0036(13) 0.0055(14) -0.0075(13)
C26 0.0309(16) 0.0468(18) 0.0426(19) -0.0080(15) 0.0022(15) -0.0192(14)
C27 0.0293(16) 0.0514(18) 0.0286(16) -0.0133(14) 0.0010(13) -0.0048(14)
C28 0.0244(15) 0.0416(17) 0.0250(16) -0.0033(13) 0.0062(12) -0.0026(13)
C29 0.0215(14) 0.0244(15) 0.0325(17) -0.0023(12) 0.0050(12) -0.0019(11)
C30 0.0217(13) 0.0164(13) 0.0162(13) 0.0014(10) -0.0016(10) 0.0021(10)
C31 0.0324(15) 0.0218(14) 0.0179(14) 0.0027(11) 0.0001(11) 0.0020(12)
C32 0.0303(14) 0.0161(13) 0.0253(15) 0.0012(11) -0.0002(12) 0.0036(11)
C33 0.0218(13) 0.0171(13) 0.0273(15) -0.0007(11) 0.0023(11) -0.0029(10)
C34 0.0409(17) 0.0485(18) 0.0243(16) 0.0111(14) -0.0050(14) -0.0017(15)
N1 0.0178(10) 0.0132(10) 0.0137(11) -0.0002(8) 0.0046(9) 0.0028(8)
N2 0.0182(11) 0.0173(11) 0.0141(12) -0.0041(9) 0.0003(9) 0.0014(9)
N3 0.0180(11) 0.0174(11) 0.0185(12) -0.0045(10) 0.0018(9) 0.0016(9)
N4 0.0168(10) 0.0241(11) 0.0201(11) 0.0049(9) 0.0025(9) 0.0033(9)
O1 0.0206(9) 0.0175(9) 0.0145(9) -0.0016(7) 0.0026(7) 0.0027(7)
S1 0.0228(3) 0.0240(3) 0.0251(4) -0.0097(3) 0.0019(3) 0.0038(3)

loop_
_atom_type_symbol
_atom_type_description
_atom_type_scat_dispersion_real
_atom_type_scat_dispersion_imag
_atom_type_scat_source
C C 0.0033 0.0016 'International Tables Vol C Tables 4.2.6.8 and 6.1.1.4'
H H 0.0000 0.0000 'International Tables Vol C Tables 4.2.6.8 and 6.1.1.4'
N N 0.0061 0.0033 'International Tables Vol C Tables 4.2.6.8 and 6.1.1.4'
O O 0.0106 0.0060 'International Tables Vol C Tables 4.2.6.8 and 6.1.1.4'
S S 0.1246 0.1234 'International Tables Vol C Tables 4.2.6.8 and 6.1.1.4'

loop_
_geom_angle_atom_site_label_1
_geom_angle_atom_site_label_2
_geom_angle_atom_site_label_3
_geom_angle
C62 C01F N8 107.6(2)
C62 C01F C63 126.3(2)
N8 C01F C63 126.0(2)
C42 C41 C46 120.5(3)
C42 C41 H41 119.7
C46 C41 H41 119.7
C43 C42 C41 119.8(3)
C43 C42 H42 120.1
C41 C42 H42 120.1
C44 C43 C42 119.9(3)
C44 C43 H43 120.1
C42 C43 H43 120.1
C43 C44 C45 120.3(3)
C43 C44 H44 119.9
C45 C44 H44 119.9
C46 C45 C44 120.8(3)
C46 C45 H45 119.6
C44 C45 H45 119.6
C45 C46 C41 118.7(2)
C45 C46 C47 123.2(2)
C41 C46 C47 118.1(2)
N5 C47 C46 112.66(18)
N5 C47 C48 101.51(17)
C46 C47 C48 113.59(18)
N5 C47 H47 109.6
C46 C47 H47 109.6
C48 C47 H47 109.6
C49 C48 C47 104.03(18)
C49 C48 H48A 111.0
C47 C48 H48A 111.0
C49 C48 H48B 111.0
C47 C48 H48B 111.0
H48A C48 H48B 109.0
C50 C49 C48 103.72(19)
C50 C49 H49A 111.0
C48 C49 H49A 111.0
C50 C49 H49B 111.0
C48 C49 H49B 111.0
H49A C49 H49B 109.0
N5 C50 C49 103.94(19)
N5 C50 H50A 111.0
C49 C50 H50A 111.0
N5 C50 H50B 111.0
C49 C50 H50B 111.0
H50A C50 H50B 109.0
O2 C51 N5 120.6(2)
O2 C51 C52 121.7(2)
N5 C51 C52 117.6(2)
N6 C52 C51 104.84(17)
N6 C52 C69 113.75(18)
C51 C52 C69 115.01(18)
N6 C52 H52 107.6
C51 C52 H52 107.6
C69 C52 H52 107.6
N7 C53 N6 114.2(2)
N7 C53 S2 123.16(18)
N6 C53 S2 122.67(17)
N7 C54 C55 110.73(18)
N7 C54 C59 112.12(18)
C55 C54 C59 107.95(18)
N7 C54 H54 108.7
C55 C54 H54 108.7
C59 C54 H54 108.7
C56 C55 C54 111.07(19)
C56 C55 H55A 109.4
C54 C55 H55A 109.4
C56 C55 H55B 109.4
C54 C55 H55B 109.4
H55A C55 H55B 108.0
C55 C56 C57 110.75(19)
C55 C56 H56A 109.5
C57 C56 H56A 109.5
C55 C56 H56B 109.5
C57 C56 H56B 109.5
H56A C56 H56B 108.1
C56 C57 C58 110.9(2)
C56 C57 H57A 109.5
C58 C57 H57A 109.5
C56 C57 H57B 109.5
C58 C57 H57B 109.5
H57A C57 H57B 108.0
C57 C58 C59 110.63(19)
C57 C58 H58A 109.5
C59 C58 H58A 109.5
C57 C58 H58B 109.5
C59 C58 H58B 109.5
H58A C58 H58B 108.1
N8 C59 C58 110.67(18)
N8 C59 C54 116.53(18)
C58 C59 C54 109.42(19)
N8 C59 H59 106.6
C58 C59 H59 106.6
C54 C59 H59 106.6
C61 C60 N8 107.7(2)
C61 C60 C73 127.3(2)
N8 C60 C73 125.0(2)
C60 C61 C62 108.3(2)
C60 C61 H61 125.8
C62 C61 H61 125.8
C01F C62 C61 108.2(2)
C01F C62 H62 125.9
C61 C62 H62 125.9
C64 C63 C68 117.4(2)
C64 C63 C01F 118.5(2)
C68 C63 C01F 123.7(2)
C65 C64 C63 121.7(2)
C65 C64 H64 119.2
C63 C64 H64 119.2
C64 C65 C66 119.6(2)
C64 C65 H65 120.2
C66 C65 H65 120.2
C65 C66 C67 120.1(2)
C65 C66 H66 119.9
C67 C66 H66 119.9
C68 C67 C66 119.8(2)
C68 C67 H67 120.1
C66 C67 H67 120.1
C67 C68 C63 121.3(2)
C67 C68 H68 119.3
C63 C68 H68 119.3
C71 C69 C72 108.45(19)
C71 C69 C70 108.71(19)
C72 C69 C70 109.81(19)
C71 C69 C52 108.20(18)
C72 C69 C52 109.01(18)
C70 C69 C52 112.57(19)
C69 C70 H70A 109.5
C69 C70 H70B 109.5
H70A C70 H70B 109.5
C69 C70 H70C 109.5
H70A C70 H70C 109.5
H70B C70 H70C 109.5
C69 C71 H71A 109.5
C69 C71 H71B 109.5
H71A C71 H71B 109.5
C69 C71 H71C 109.5
H71A C71 H71C 109.5
H71B C71 H71C 109.5
C69 C72 H72A 109.5
C69 C72 H72B 109.5
H72A C72 H72B 109.5
C69 C72 H72C 109.5
H72A C72 H72C 109.5
H72B C72 H72C 109.5
C60 C73 H73A 109.5
C60 C73 H73B 109.5
H73A C73 H73B 109.5
C60 C73 H73C 109.5
H73A C73 H73C 109.5
H73B C73 H73C 109.5
C51 N5 C50 120.95(19)
C51 N5 C47 125.96(19)
C50 N5 C47 112.55(17)
C53 N6 C52 125.0(2)
C53 N6 H6 116.2(15)
C52 N6 H6 115.1(15)
C53 N7 C54 123.2(2)
C53 N7 H7A 117.3(15)
C54 N7 H7A 118.8(15)
C60 N8 C01F 108.14(18)
C60 N8 C59 127.36(19)
C01F N8 C59 120.93(18)
C2 C1 C6 120.9(2)
C2 C1 H1 119.6
C6 C1 H1 119.6
C1 C2 C3 120.2(2)
C1 C2 H2 119.9
C3 C2 H2 119.9
C4 C3 C2 119.5(2)
C4 C3 H3 120.2
C2 C3 H3 120.2
C3 C4 C5 120.0(2)
C3 C4 H4 120.0
C5 C4 H4 120.0
C6 C5 C4 121.1(2)
C6 C5 H5 119.4
C4 C5 H5 119.4
C5 C6 C1 118.2(2)
C5 C6 C7 122.7(2)
C1 C6 C7 119.0(2)
N1 C7 C6 111.92(18)
N1 C7 C8 101.49(17)
C6 C7 C8 112.22(19)
N1 C7 H7 110.3
C6 C7 H7 110.3
C8 C7 H7 110.3
C9 C8 C7 103.22(18)
C9 C8 H8A 111.1
C7 C8 H8A 111.1
C9 C8 H8B 111.1
C7 C8 H8B 111.1
H8A C8 H8B 109.1
C10 C9 C8 104.32(18)
C10 C9 H9A 110.9
C8 C9 H9A 110.9
C10 C9 H9B 110.9
C8 C9 H9B 110.9
H9A C9 H9B 108.9
N1 C10 C9 103.76(17)
N1 C10 H10A 111.0
C9 C10 H10A 111.0
N1 C10 H10B 111.0
C9 C10 H10B 111.0
H10A C10 H10B 109.0
O1 C11 N1 120.8(2)
O1 C11 C12 120.3(2)
N1 C11 C12 118.59(19)
N2 C12 C11 104.35(17)
N2 C12 C30 113.94(18)
C11 C12 C30 114.75(18)
N2 C12 H12 107.8
C11 C12 H12 107.8
C30 C12 H12 107.8
N3 C13 N2 114.1(2)
N3 C13 S1 123.27(18)
N2 C13 S1 122.58(18)
N3 C14 C15 110.93(19)
N3 C14 C19 111.80(19)
C15 C14 C19 109.08(19)
N3 C14 H14 108.3
C15 C14 H14 108.3
C19 C14 H14 108.3
C16 C15 C14 111.3(2)
C16 C15 H15A 109.4
C14 C15 H15A 109.4
C16 C15 H15B 109.4
C14 C15 H15B 109.4
H15A C15 H15B 108.0
C17 C16 C15 111.1(2)
C17 C16 H16A 109.4
C15 C16 H16A 109.4
C17 C16 H16B 109.4
C15 C16 H16B 109.4
H16A C16 H16B 108.0
C16 C17 C18 110.8(2)
C16 C17 H17A 109.5
C18 C17 H17A 109.5
C16 C17 H17B 109.5
C18 C17 H17B 109.5
H17A C17 H17B 108.1
C17 C18 C19 111.4(2)
C17 C18 H18A 109.4
C19 C18 H18A 109.4
C17 C18 H18B 109.4
C19 C18 H18B 109.4
H18A C18 H18B 108.0
N4 C19 C14 116.15(18)
N4 C19 C18 111.30(19)
C14 C19 C18 109.2(2)
N4 C19 H19 106.5
C14 C19 H19 106.5
C18 C19 H19 106.5
C21 C20 N4 107.4(2)
C21 C20 C34 126.8(2)
N4 C20 C34 125.8(2)
C20 C21 C22 108.7(2)
C20 C21 H21 125.6
C22 C21 H21 125.6
C23 C22 C21 107.8(2)
C23 C22 H22 126.1
C21 C22 H22 126.1
C22 C23 N4 107.5(2)
C22 C23 C24 126.9(2)
N4 C23 C24 125.6(2)
C29 C24 C25 118.0(2)
C29 C24 C23 123.2(2)
C25 C24 C23 118.6(2)
C26 C25 C24 120.9(2)
C26 C25 H25 119.5
C24 C25 H25 119.5
C25 C26 C27 120.5(2)
C25 C26 H26 119.7
C27 C26 H26 119.7
C26 C27 C28 119.3(3)
C26 C27 H27 120.4
C28 C27 H27 120.4
C29 C28 C27 120.3(3)
C29 C28 H28 119.8
C27 C28 H28 119.8
C28 C29 C24 120.9(2)
C28 C29 H29 119.6
C24 C29 H29 119.6
C32 C30 C33 108.78(19)
C32 C30 C31 108.53(19)
C33 C30 C31 109.62(19)
C32 C30 C12 107.70(18)
C33 C30 C12 108.92(18)
C31 C30 C12 113.19(19)
C30 C31 H31A 109.5
C30 C31 H31B 109.5
H31A C31 H31B 109.5
C30 C31 H31C 109.5
H31A C31 H31C 109.5
H31B C31 H31C 109.5
C30 C32 H32A 109.5
C30 C32 H32B 109.5
H32A C32 H32B 109.5
C30 C32 H32C 109.5
H32A C32 H32C 109.5
H32B C32 H32C 109.5
C30 C33 H33A 109.5
C30 C33 H33B 109.5
H33A C33 H33B 109.5
C30 C33 H33C 109.5
H33A C33 H33C 109.5
H33B C33 H33C 109.5
C20 C34 H34A 109.5
C20 C34 H34B 109.5
H34A C34 H34B 109.5
C20 C34 H34C 109.5
H34A C34 H34C 109.5
H34B C34 H34C 109.5
C11 N1 C7 128.24(18)
C11 N1 C10 119.79(18)
C7 N1 C10 111.88(17)
C13 N2 C12 125.36(19)
C13 N2 H2A 117.5(15)
C12 N2 H2A 112.9(15)
C13 N3 C14 123.5(2)
C13 N3 H3A 118.8(16)
C14 N3 H3A 116.8(16)
C20 N4 C23 108.62(19)
C20 N4 C19 127.2(2)
C23 N4 C19 121.51(18)

loop_
_geom_bond_atom_site_label_1
_geom_bond_atom_site_label_2
_geom_bond_distance
C01F C62 1.363(3)
C01F N8 1.400(3)
C01F C63 1.469(3)
C41 C42 1.390(3)
C41 C46 1.395(3)
C41 H41 0.9500
C42 C43 1.384(4)
C42 H42 0.9500
C43 C44 1.373(4)
C43 H43 0.9500
C44 C45 1.388(3)
C44 H44 0.9500
C45 C46 1.381(3)
C45 H45 0.9500
C46 C47 1.519(3)
C47 N5 1.484(3)
C47 C48 1.536(3)
C47 H47 1.0000
C48 C49 1.526(3)
C48 H48A 0.9900
C48 H48B 0.9900
C49 C50 1.521(3)
C49 H49A 0.9900
C49 H49B 0.9900
C50 N5 1.471(3)
C50 H50A 0.9900
C50 H50B 0.9900
C51 O2 1.246(3)
C51 N5 1.337(3)
C51 C52 1.527(3)
C52 N6 1.470(3)
C52 C69 1.541(3)
C52 H52 1.0000
C53 N7 1.343(3)
C53 N6 1.365(3)
C53 S2 1.684(2)
C54 N7 1.454(3)
C54 C55 1.522(3)
C54 C59 1.532(3)
C54 H54 1.0000
C55 C56 1.517(3)
C55 H55A 0.9900
C55 H55B 0.9900
C56 C57 1.522(3)
C56 H56A 0.9900
C56 H56B 0.9900
C57 C58 1.526(3)
C57 H57A 0.9900
C57 H57B 0.9900
C58 C59 1.529(3)
C58 H58A 0.9900
C58 H58B 0.9900
C59 N8 1.482(3)
C59 H59 1.0000
C60 C61 1.365(3)
C60 N8 1.393(3)
C60 C73 1.489(3)
C61 C62 1.406(3)
C61 H61 0.9500
C62 H62 0.9500
C63 C64 1.399(3)
C63 C68 1.400(3)
C64 C65 1.377(3)
C64 H64 0.9500
C65 C66 1.386(4)
C65 H65 0.9500
C66 C67 1.388(3)
C66 H66 0.9500
C67 C68 1.377(3)
C67 H67 0.9500
C68 H68 0.9500
C69 C71 1.533(3)
C69 C72 1.537(3)
C69 C70 1.538(3)
C70 H70A 0.9800
C70 H70B 0.9800
C70 H70C 0.9800
C71 H71A 0.9800
C71 H71B 0.9800
C71 H71C 0.9800
C72 H72A 0.9800
C72 H72B 0.9800
C72 H72C 0.9800
C73 H73A 0.9800
C73 H73B 0.9800
C73 H73C 0.9800
N6 H6 0.84(2)
N7 H7A 0.86(2)
C1 C2 1.381(3)
C1 C6 1.396(3)
C1 H1 0.9500
C2 C3 1.387(3)
C2 H2 0.9500
C3 C4 1.381(3)
C3 H3 0.9500
C4 C5 1.391(3)
C4 H4 0.9500
C5 C6 1.384(3)
C5 H5 0.9500
C6 C7 1.516(3)
C7 N1 1.476(3)
C7 C8 1.530(3)
C7 H7 1.0000
C8 C9 1.524(3)
C8 H8A 0.9900
C8 H8B 0.9900
C9 C10 1.523(3)
C9 H9A 0.9900
C9 H9B 0.9900
C10 N1 1.479(3)
C10 H10A 0.9900
C10 H10B 0.9900
C11 O1 1.247(2)
C11 N1 1.330(3)
C11 C12 1.523(3)
C12 N2 1.469(3)
C12 C30 1.553(3)
C12 H12 1.0000
C13 N3 1.350(3)
C13 N2 1.357(3)
C13 S1 1.684(2)
C14 N3 1.460(3)
C14 C15 1.529(3)
C14 C19 1.534(3)
C14 H14 1.0000
C15 C16 1.524(3)
C15 H15A 0.9900
C15 H15B 0.9900
C16 C17 1.522(4)
C16 H16A 0.9900
C16 H16B 0.9900
C17 C18 1.532(3)
C17 H17A 0.9900
C17 H17B 0.9900
C18 C19 1.535(3)
C18 H18A 0.9900
C18 H18B 0.9900
C19 N4 1.475(3)
C19 H19 1.0000
C20 C21 1.367(3)
C20 N4 1.388(3)
C20 C34 1.487(4)
C21 C22 1.403(4)
C21 H21 0.9500
C22 C23 1.371(3)
C22 H22 0.9500
C23 N4 1.397(3)
C23 C24 1.469(3)
C24 C29 1.392(3)
C24 C25 1.394(3)
C25 C26 1.379(4)
C25 H25 0.9500
C26 C27 1.380(4)
C26 H26 0.9500
C27 C28 1.384(4)
C27 H27 0.9500
C28 C29 1.383(3)
C28 H28 0.9500
C29 H29 0.9500
C30 C32 1.527(3)
C30 C33 1.532(3)
C30 C31 1.533(3)
C31 H31A 0.9800
C31 H31B 0.9800
C31 H31C 0.9800
C32 H32A 0.9800
C32 H32B 0.9800
C32 H32C 0.9800
C33 H33A 0.9800
C33 H33B 0.9800
C33 H33C 0.9800
C34 H34A 0.9800
C34 H34B 0.9800
C34 H34C 0.9800
N2 H2A 0.90(2)
N3 H3A 0.89(2)

loop_
_geom_hbond_atom_site_label_D
_geom_hbond_atom_site_label_H
_geom_hbond_atom_site_label_A
_geom_hbond_distance_DH
_geom_hbond_distance_HA
_geom_hbond_distance_DA
_geom_hbond_angle_DHA
N7 H7A O1 0.86(2) 2.03(2) 2.834(2) 156(2)
N6 H6 O1 0.84(2) 2.10(2) 2.869(2) 153(2)
N3 H3A O2 0.89(2) 2.14(3) 2.952(3) 152(2)
N2 H2A O2 0.90(2) 2.14(2) 2.964(2) 152(2)

loop_
_geom_torsion_atom_site_label_1
_geom_torsion_atom_site_label_2
_geom_torsion_atom_site_label_3
_geom_torsion_atom_site_label_4
_geom_torsion
C46 C41 C42 C43 -0.3(4)
C41 C42 C43 C44 -0.2(4)
C42 C43 C44 C45 0.2(4)
C43 C44 C45 C46 0.2(4)
C44 C45 C46 C41 -0.7(3)
C44 C45 C46 C47 177.4(2)
C42 C41 C46 C45 0.7(3)
C42 C41 C46 C47 -177.5(2)
C45 C46 C47 N5 21.6(3)
C41 C46 C47 N5 -160.3(2)
C45 C46 C47 C48 -93.2(3)
C41 C46 C47 C48 85.0(3)
N5 C47 C48 C49 -33.3(2)
C46 C47 C48 C49 87.9(2)
C47 C48 C49 C50 38.0(2)
C48 C49 C50 N5 -27.0(2)
O2 C51 C52 N6 -86.8(2)
N5 C51 C52 N6 89.3(2)
O2 C51 C52 C69 38.9(3)
N5 C51 C52 C69 -145.0(2)
N7 C54 C55 C56 176.01(19)
C59 C54 C55 C56 -60.9(2)
C54 C55 C56 C57 57.8(3)
C55 C56 C57 C58 -54.4(3)
C56 C57 C58 C59 55.6(3)
C57 C58 C59 N8 170.78(19)
C57 C58 C59 C54 -59.5(3)
N7 C54 C59 N8 -50.0(3)
C55 C54 C59 N8 -172.27(18)
N7 C54 C59 C58 -176.50(18)
C55 C54 C59 C58 61.3(2)
N8 C60 C61 C62 1.7(3)
C73 C60 C61 C62 -179.6(2)
N8 C01F C62 C61 -0.5(3)
C63 C01F C62 C61 -178.3(2)
C60 C61 C62 C01F -0.8(3)
C62 C01F C63 C64 -43.2(3)
N8 C01F C63 C64 139.3(2)
C62 C01F C63 C68 129.6(3)
N8 C01F C63 C68 -47.9(3)
C68 C63 C64 C65 -0.5(3)
C01F C63 C64 C65 172.8(2)
C63 C64 C65 C66 0.1(4)
C64 C65 C66 C67 0.3(4)
C65 C66 C67 C68 -0.3(4)
C66 C67 C68 C63 0.0(4)
C64 C63 C68 C67 0.4(3)
C01F C63 C68 C67 -172.5(2)
N6 C52 C69 C71 -71.6(2)
C51 C52 C69 C71 167.41(19)
N6 C52 C69 C72 170.60(19)
C51 C52 C69 C72 49.7(2)
N6 C52 C69 C70 48.5(3)
C51 C52 C69 C70 -72.4(2)
O2 C51 N5 C50 2.4(3)
C52 C51 N5 C50 -173.70(18)
O2 C51 N5 C47 173.40(19)
C52 C51 N5 C47 -2.7(3)
C49 C50 N5 C51 178.24(19)
C49 C50 N5 C47 6.1(2)
C46 C47 N5 C51 83.5(3)
C48 C47 N5 C51 -154.6(2)
C46 C47 N5 C50 -104.8(2)
C48 C47 N5 C50 17.0(2)
N7 C53 N6 C52 157.3(2)
S2 C53 N6 C52 -22.8(3)
C51 C52 N6 C53 -116.5(2)
C69 C52 N6 C53 117.0(2)
N6 C53 N7 C54 164.83(19)
S2 C53 N7 C54 -15.1(3)
C55 C54 N7 C53 -75.9(3)
C59 C54 N7 C53 163.4(2)
C61 C60 N8 C01F -2.0(2)
C73 C60 N8 C01F 179.2(2)
C61 C60 N8 C59 -160.5(2)
C73 C60 N8 C59 20.7(3)
C62 C01F N8 C60 1.5(2)
C63 C01F N8 C60 179.4(2)
C62 C01F N8 C59 161.67(19)
C63 C01F N8 C59 -20.4(3)
C58 C59 N8 C60 77.5(3)
C54 C59 N8 C60 -48.4(3)
C58 C59 N8 C01F -78.6(2)
C54 C59 N8 C01F 155.6(2)
C6 C1 C2 C3 -0.7(3)
C1 C2 C3 C4 0.7(4)
C2 C3 C4 C5 -0.4(4)
C3 C4 C5 C6 0.1(4)
C4 C5 C6 C1 -0.1(3)
C4 C5 C6 C7 177.0(2)
C2 C1 C6 C5 0.4(3)
C2 C1 C6 C7 -176.8(2)
C5 C6 C7 N1 9.1(3)
C1 C6 C7 N1 -173.86(19)
C5 C6 C7 C8 -104.3(2)
C1 C6 C7 C8 72.8(3)
N1 C7 C8 C9 -36.9(2)
C6 C7 C8 C9 82.8(2)
C7 C8 C9 C10 37.9(2)
C8 C9 C10 N1 -23.2(2)
O1 C11 C12 N2 -90.9(2)
N1 C11 C12 N2 83.3(2)
O1 C11 C12 C30 34.5(3)
N1 C11 C12 C30 -151.3(2)
N3 C14 C15 C16 177.0(2)
C19 C14 C15 C16 -59.4(3)
C14 C15 C16 C17 56.7(3)
C15 C16 C17 C18 -54.0(3)
C16 C17 C18 C19 55.7(3)
N3 C14 C19 N4 -50.4(3)
C15 C14 C19 N4 -173.48(19)
N3 C14 C19 C18 -177.24(19)
C15 C14 C19 C18 59.7(2)
C17 C18 C19 N4 171.8(2)
C17 C18 C19 C14 -58.7(3)
N4 C20 C21 C22 1.6(3)
C34 C20 C21 C22 -176.2(2)
C20 C21 C22 C23 -0.7(3)
C21 C22 C23 N4 -0.5(3)
C21 C22 C23 C24 -178.0(2)
C22 C23 C24 C29 126.2(3)
N4 C23 C24 C29 -50.9(3)
C22 C23 C24 C25 -48.9(4)
N4 C23 C24 C25 133.9(2)
C29 C24 C25 C26 -0.1(4)
C23 C24 C25 C26 175.3(2)
C24 C25 C26 C27 0.9(4)
C25 C26 C27 C28 -1.0(4)
C26 C27 C28 C29 0.2(4)
C27 C28 C29 C24 0.6(4)
C25 C24 C29 C28 -0.7(4)
C23 C24 C29 C28 -175.8(2)
N2 C12 C30 C32 -72.9(2)
C11 C12 C30 C32 166.83(19)
N2 C12 C30 C33 169.24(19)
C11 C12 C30 C33 49.0(2)
N2 C12 C30 C31 47.0(3)
C11 C12 C30 C31 -73.2(2)
O1 C11 N1 C7 -179.11(19)
C12 C11 N1 C7 6.7(3)
O1 C11 N1 C10 4.5(3)
C12 C11 N1 C10 -169.61(19)
C6 C7 N1 C11 87.0(3)
C8 C7 N1 C11 -153.1(2)
C6 C7 N1 C10 -96.4(2)
C8 C7 N1 C10 23.4(2)
C9 C10 N1 C11 176.55(19)
C9 C10 N1 C7 -0.4(2)
N3 C13 N2 C12 158.6(2)
S1 C13 N2 C12 -20.8(3)
C11 C12 N2 C13 -117.6(2)
C30 C12 N2 C13 116.5(2)
N2 C13 N3 C14 162.8(2)
S1 C13 N3 C14 -17.8(3)
C15 C14 N3 C13 -78.6(3)
C19 C14 N3 C13 159.4(2)
C21 C20 N4 C23 -1.9(3)
C34 C20 N4 C23 175.9(2)
C21 C20 N4 C19 -163.4(2)
C34 C20 N4 C19 14.4(4)
C22 C23 N4 C20 1.5(3)
C24 C23 N4 C20 179.1(2)
C22 C23 N4 C19 164.3(2)
C24 C23 N4 C19 -18.1(3)
C14 C19 N4 C20 -46.9(3)
C18 C19 N4 C20 78.9(3)
C14 C19 N4 C23 153.7(2)
C18 C19 N4 C23 -80.5(3)
